data_7041334
loop_
_publ_author_name
'Shuttleworth, Timothy A.'
'Miles-Hobbs, Alexandra M'
'Pringle, Paul G.'
'Sparkes, Hazel A.'

_publ_section_title
;
 2-Pyridyl substituents enhance the activity of
 palladium-phospha-adamantane catalysts for the methoxycarbonylation of
 phenylacetylene.
;
_journal_issue 1
_journal_name_full 'Dalton transactions (Cambridge, England : 2003)'
_journal_page_first 125
_journal_page_last 137
_journal_paper_doi 10.1039/c6dt03983a
_journal_volume 46
_journal_year 2016
_chemical_formula_moiety 'C32 H38 Cl2 F6 N2 O6 P2 Pt'
_chemical_formula_sum 'C32 H38 Cl2 F6 N2 O6 P2 Pt'
_chemical_formula_weight 988.57
_chemical_name_systematic
;
 ?
;
_space_group_crystal_system triclinic
_space_group_IT_number 2
_space_group_name_Hall '-P 1'
_space_group_name_H-M_alt 'P -1'
_symmetry_space_group_name_Hall '-P 1'
_symmetry_space_group_name_H-M 'P -1'
_atom_sites_solution_hydrogens geom
_atom_sites_solution_primary iterative
_audit_creation_date 2016-08-05
_audit_creation_method
;
Olex2 1.2
(compiled 2016.02.19 svn.r3266 for OlexSys, GUI svn.r5155)
;
_audit_update_record
;
2016-08-05 deposited with the CCDC.
2016-11-30 downloaded from the CCDC.
;
_cell_angle_alpha 116.7870(10)
_cell_angle_beta 93.6870(10)
_cell_angle_gamma 98.8740(10)
_cell_formula_units_Z 1
_cell_length_a 8.2583(2)
_cell_length_b 10.6521(3)
_cell_length_c 11.5490(3)
_cell_measurement_reflns_used 9725
_cell_measurement_temperature 100(2)
_cell_measurement_theta_max 27.92
_cell_measurement_theta_min 2.17
_cell_volume 885.69(4)
_computing_cell_refinement 'SAINT v8.34A (Bruker, 2013)'
_computing_data_reduction 'SAINT v8.34A (Bruker, 2013)'
_computing_molecular_graphics 'Olex2 (Dolomanov et al., 2009)'
_computing_publication_material 'Olex2 (Dolomanov et al., 2009)'
_computing_structure_refinement 'ShelXL (Sheldrick, 2015)'
_computing_structure_solution
;
Superflip (Palatinus & Chapuis, 2007;Palatinus & van der Lee, 2008;
Palatinus et al., 2012)
;
_diffrn_ambient_temperature 100(2)
_diffrn_detector 'Bruker area detector'
_diffrn_detector_type 'CCD area detector'
_diffrn_measured_fraction_theta_full 1.000
_diffrn_measured_fraction_theta_max 0.997
_diffrn_measurement_device 'Bruker Apex II kappa CCD area detector'
_diffrn_measurement_device_type 'Bruker Apex II kappa CCD area detector'
_diffrn_measurement_method '\f and \w scans'
_diffrn_radiation_monochromator graphite
_diffrn_radiation_type MoK\a
_diffrn_radiation_wavelength 0.71073
_diffrn_reflns_av_R_equivalents 0.0296
_diffrn_reflns_av_unetI/netI 0.0272
_diffrn_reflns_Laue_measured_fraction_full 1.000
_diffrn_reflns_Laue_measured_fraction_max 0.997
_diffrn_reflns_limit_h_max 10
_diffrn_reflns_limit_h_min -10
_diffrn_reflns_limit_k_max 14
_diffrn_reflns_limit_k_min -14
_diffrn_reflns_limit_l_max 15
_diffrn_reflns_limit_l_min -15
_diffrn_reflns_number 16102
_diffrn_reflns_point_group_measured_fraction_full 1.000
_diffrn_reflns_point_group_measured_fraction_max 0.997
_diffrn_reflns_theta_full 26.000
_diffrn_reflns_theta_max 27.954
_diffrn_reflns_theta_min 1.998
_diffrn_source 'fine-focus sealed tube'
_exptl_absorpt_coefficient_mu 4.280
_exptl_absorpt_correction_T_max 0.7456
_exptl_absorpt_correction_T_min 0.6800
_exptl_absorpt_correction_type multi-scan
_exptl_absorpt_process_details
;
SADABS-2014/4 (Bruker,2014/4) was used for absorption correction.
wR2(int) was 0.0468 before and 0.0389 after correction.
The Ratio of minimum to maximum transmission is 0.9120.
The \l/2 correction factor is 0.00150.
;
_exptl_crystal_colour colourless
_exptl_crystal_colour_primary colourless
_exptl_crystal_density_diffrn 1.853
_exptl_crystal_description block
_exptl_crystal_F_000 488
_exptl_crystal_size_max 0.26
_exptl_crystal_size_mid 0.21
_exptl_crystal_size_min 0.15
_refine_diff_density_max 0.922
_refine_diff_density_min -0.523
_refine_diff_density_rms 0.095
_refine_ls_extinction_method none
_refine_ls_goodness_of_fit_ref 1.074
_refine_ls_hydrogen_treatment constr
_refine_ls_matrix_type full
_refine_ls_number_parameters 236
_refine_ls_number_reflns 4241
_refine_ls_number_restraints 0
_refine_ls_restrained_S_all 1.074
_refine_ls_R_factor_all 0.0185
_refine_ls_R_factor_gt 0.0185
_refine_ls_shift/su_max 0.000
_refine_ls_shift/su_mean 0.000
_refine_ls_structure_factor_coef Fsqd
_refine_ls_weighting_details 'w=1/[\s^2^(Fo^2^)+(0.0234P)^2^+0.3167P] where P=(Fo^2^+2Fc^2^)/3'
_refine_ls_weighting_scheme calc
_refine_ls_wR_factor_gt 0.0445
_refine_ls_wR_factor_ref 0.0446
_reflns_Friedel_coverage 0.000
_reflns_number_gt 4234
_reflns_number_total 4241
_reflns_threshold_expression 'I > 2\s(I)'
_cod_data_source_file c6dt03983a2.cif
_cod_data_source_block meso_1e
_cod_depositor_comments 'Adding full bibliography for 7041331--7041344.cif.'
_cod_database_code 7041334
_shelxl_version_number 2013-4
_shelx_space_group_comment
;
The symmetry employed for this shelxl refinement is uniquely defined
by the following loop, which should always be used as a source of
symmetry information in preference to the above space-group names.
They are only intended as comments.
;
_olex2_refinement_description
;
1. Fixed Uiso
 At 1.2 times of:
  All C(H) groups, All C(H,H) groups
 At 1.5 times of:
  All C(H,H,H) groups
2.a Secondary CH2 refined with riding coordinates:
 C3(H3A,H3B), C5(H5A,H5B)
2.b Aromatic/amide H refined with riding coordinates:
 C12(H12), C14(H14), C15(H15)
2.c Idealised Me refined as rotating group:
 C7(H7A,H7B,H7C), C8(H8A,H8B,H8C), C9(H9A,H9B,H9C), C10(H10A,H10B,H10C)
;
_olex2_submission_special_instructions 'No special instructions were received'

loop_
_space_group_symop_operation_xyz
'x, y, z'
'-x, -y, -z'

loop_
_atom_site_label
_atom_site_type_symbol
_atom_site_fract_x
_atom_site_fract_y
_atom_site_fract_z
_atom_site_U_iso_or_equiv
_atom_site_adp_type
_atom_site_occupancy
_atom_site_site_symmetry_order
_atom_site_calc_flag
_atom_site_refinement_flags_posn
_atom_site_refinement_flags_adp
_atom_site_refinement_flags_occupancy
Pt1 Pt 0.0000 0.5000 0.5000 0.01025(4) Uani 1 2 d S T P
Cl1 Cl -0.18151(7) 0.32495(6) 0.51880(5) 0.01712(11) Uani 1 1 d . . .
P1 P 0.14509(7) 0.53747(6) 0.69571(5) 0.01091(11) Uani 1 1 d . . .
F1 F 0.4652(2) 0.0822(2) 0.4077(2) 0.0489(5) Uani 1 1 d . . .
F2 F 0.2341(3) 0.0575(2) 0.29960(17) 0.0481(5) Uani 1 1 d . . .
F3 F 0.2659(3) -0.09405(17) 0.36755(19) 0.0434(5) Uani 1 1 d . . .
O1 O 0.4196(2) 0.64461(17) 0.87865(15) 0.0156(3) Uani 1 1 d . . .
O2 O 0.0753(2) 0.77773(17) 0.88119(16) 0.0158(3) Uani 1 1 d . . .
O3 O 0.3282(2) 0.85048(17) 1.02395(15) 0.0158(3) Uani 1 1 d . . .
N1 N 0.1222(3) 0.3087(2) 0.75052(19) 0.0162(4) Uani 1 1 d . . .
C1 C 0.3574(3) 0.6552(2) 0.7644(2) 0.0135(4) Uani 1 1 d . . .
C2 C 0.3351(3) 0.7055(2) 0.9910(2) 0.0148(4) Uani 1 1 d . . .
C3 C 0.1594(3) 0.6219(2) 0.9629(2) 0.0130(4) Uani 1 1 d . . .
H3A H 0.1071 0.6618 1.0432 0.016 Uiso 1 1 calc R . .
H3B H 0.1612 0.5204 0.9385 0.016 Uiso 1 1 calc R . .
C4 C 0.0576(3) 0.6286(2) 0.8529(2) 0.0136(4) Uani 1 1 d . . .
C5 C 0.3383(3) 0.8084(2) 0.8041(2) 0.0138(4) Uani 1 1 d . . .
H5A H 0.4492 0.8721 0.8290 0.017 Uiso 1 1 calc R . .
H5B H 0.2791 0.8120 0.7286 0.017 Uiso 1 1 calc R . .
C6 C 0.2421(3) 0.8610(2) 0.9187(2) 0.0155(4) Uani 1 1 d . . .
C7 C 0.4825(3) 0.6105(3) 0.6707(2) 0.0166(5) Uani 1 1 d . . .
H7A H 0.4989 0.5148 0.6535 0.025 Uiso 1 1 calc GR . .
H7B H 0.5883 0.6797 0.7100 0.025 Uiso 1 1 calc GR . .
H7C H 0.4414 0.6082 0.5881 0.025 Uiso 1 1 calc GR . .
C8 C 0.4412(3) 0.7073(3) 1.1030(2) 0.0220(5) Uani 1 1 d . . .
H8A H 0.5525 0.7641 1.1163 0.033 Uiso 1 1 calc GR . .
H8B H 0.4489 0.6087 1.0824 0.033 Uiso 1 1 calc GR . .
H8C H 0.3914 0.7502 1.1831 0.033 Uiso 1 1 calc GR . .
C9 C -0.1251(3) 0.5721(3) 0.8396(2) 0.0186(5) Uani 1 1 d . . .
H9A H -0.1852 0.5815 0.7689 0.028 Uiso 1 1 calc GR . .
H9B H -0.1650 0.6273 0.9223 0.028 Uiso 1 1 calc GR . .
H9C H -0.1439 0.4706 0.8190 0.028 Uiso 1 1 calc GR . .
C10 C 0.2254(3) 1.0156(3) 0.9695(3) 0.0217(5) Uani 1 1 d . . .
H10A H 0.1541 1.0242 0.9033 0.033 Uiso 1 1 calc GR . .
H10B H 0.3352 1.0767 0.9876 0.033 Uiso 1 1 calc GR . .
H10C H 0.1761 1.0461 1.0503 0.033 Uiso 1 1 calc GR . .
C11 C 0.1719(3) 0.3582(2) 0.6685(2) 0.0138(4) Uani 1 1 d . . .
C12 C 0.2321(3) 0.2752(2) 0.5540(2) 0.0160(4) Uani 1 1 d . . .
H12 H 0.2660 0.3135 0.4974 0.019 Uiso 1 1 calc R . .
C13 C 0.2416(3) 0.1358(2) 0.5248(2) 0.0179(5) Uani 1 1 d . . .
C14 C 0.1905(3) 0.0822(3) 0.6085(2) 0.0190(5) Uani 1 1 d . . .
H14 H 0.1955 -0.0132 0.5906 0.023 Uiso 1 1 calc R . .
C15 C 0.1315(3) 0.1733(3) 0.7198(2) 0.0204(5) Uani 1 1 d . . .
H15 H 0.0957 0.1372 0.7776 0.025 Uiso 1 1 calc R . .
C16 C 0.3025(3) 0.0446(3) 0.4004(3) 0.0258(6) Uani 1 1 d . . .

loop_
_atom_site_aniso_label
_atom_site_aniso_U_11
_atom_site_aniso_U_22
_atom_site_aniso_U_33
_atom_site_aniso_U_23
_atom_site_aniso_U_13
_atom_site_aniso_U_12
Pt1 0.01114(6) 0.01049(6) 0.00961(6) 0.00594(4) -0.00104(4) 0.00059(4)
Cl1 0.0176(3) 0.0173(3) 0.0167(3) 0.0113(2) -0.0029(2) -0.0041(2)
P1 0.0109(3) 0.0126(3) 0.0103(3) 0.0066(2) 0.0000(2) 0.0019(2)
F1 0.0294(10) 0.0414(11) 0.0619(13) 0.0106(9) 0.0267(10) 0.0038(8)
F2 0.0791(15) 0.0430(11) 0.0229(9) 0.0100(8) 0.0182(9) 0.0277(11)
F3 0.0631(13) 0.0151(8) 0.0503(11) 0.0098(7) 0.0345(10) 0.0106(8)
O1 0.0148(8) 0.0220(8) 0.0113(7) 0.0083(7) 0.0007(6) 0.0061(7)
O2 0.0146(8) 0.0146(8) 0.0184(8) 0.0078(6) 0.0013(6) 0.0037(6)
O3 0.0174(8) 0.0154(8) 0.0124(8) 0.0051(6) -0.0012(6) 0.0039(6)
N1 0.0190(10) 0.0157(9) 0.0153(9) 0.0091(8) 0.0004(8) 0.0022(8)
C1 0.0123(10) 0.0179(11) 0.0110(10) 0.0079(9) -0.0005(8) 0.0028(9)
C2 0.0162(11) 0.0166(11) 0.0122(10) 0.0065(9) 0.0028(9) 0.0055(9)
C3 0.0147(11) 0.0153(10) 0.0121(10) 0.0083(8) 0.0028(8) 0.0050(9)
C4 0.0140(11) 0.0163(11) 0.0132(10) 0.0088(9) 0.0020(8) 0.0038(9)
C5 0.0122(10) 0.0163(11) 0.0123(10) 0.0069(9) -0.0002(8) 0.0010(8)
C6 0.0140(11) 0.0152(11) 0.0153(11) 0.0065(9) -0.0016(9) 0.0015(9)
C7 0.0143(11) 0.0190(11) 0.0170(11) 0.0085(9) 0.0041(9) 0.0037(9)
C8 0.0280(14) 0.0235(12) 0.0128(11) 0.0071(10) -0.0033(10) 0.0081(11)
C9 0.0136(11) 0.0254(12) 0.0168(11) 0.0106(10) 0.0027(9) 0.0014(9)
C10 0.0237(13) 0.0154(11) 0.0230(13) 0.0075(10) -0.0021(10) 0.0029(10)
C11 0.0121(10) 0.0132(10) 0.0153(11) 0.0067(9) -0.0014(8) 0.0016(8)
C12 0.0152(11) 0.0170(11) 0.0174(11) 0.0096(9) 0.0020(9) 0.0023(9)
C13 0.0161(11) 0.0153(11) 0.0195(12) 0.0057(9) 0.0017(9) 0.0037(9)
C14 0.0198(12) 0.0151(11) 0.0244(12) 0.0110(10) 0.0013(10) 0.0045(9)
C15 0.0255(13) 0.0194(12) 0.0203(12) 0.0135(10) -0.0009(10) 0.0032(10)
C16 0.0280(14) 0.0143(11) 0.0331(15) 0.0085(11) 0.0135(12) 0.0037(10)

loop_
_atom_type_symbol
_atom_type_description
_atom_type_scat_dispersion_real
_atom_type_scat_dispersion_imag
_atom_type_scat_source
C C 0.0033 0.0016 'International Tables Vol C Tables 4.2.6.8 and 6.1.1.4'
H H 0.0000 0.0000 'International Tables Vol C Tables 4.2.6.8 and 6.1.1.4'
Cl Cl 0.1484 0.1585 'International Tables Vol C Tables 4.2.6.8 and 6.1.1.4'
F F 0.0171 0.0103 'International Tables Vol C Tables 4.2.6.8 and 6.1.1.4'
N N 0.0061 0.0033 'International Tables Vol C Tables 4.2.6.8 and 6.1.1.4'
O O 0.0106 0.0060 'International Tables Vol C Tables 4.2.6.8 and 6.1.1.4'
P P 0.1023 0.0942 'International Tables Vol C Tables 4.2.6.8 and 6.1.1.4'
Pt Pt -1.7033 8.3905 'International Tables Vol C Tables 4.2.6.8 and 6.1.1.4'

loop_
_geom_angle_atom_site_label_1
_geom_angle_atom_site_label_2
_geom_angle_atom_site_label_3
_geom_angle
_geom_angle_site_symmetry_1
_geom_angle_site_symmetry_3
Cl1 Pt1 Cl1 180.0 2_566 .
Cl1 Pt1 P1 94.810(19) . 2_566
Cl1 Pt1 P1 85.190(19) 2_566 2_566
Cl1 Pt1 P1 85.190(19) . .
Cl1 Pt1 P1 94.809(19) 2_566 .
P1 Pt1 P1 180.0 2_566 .
C1 P1 Pt1 122.16(7) . .
C1 P1 C4 94.43(10) . .
C4 P1 Pt1 119.23(7) . .
C11 P1 Pt1 105.26(7) . .
C11 P1 C1 105.04(10) . .
C11 P1 C4 109.69(10) . .
C1 O1 C2 115.97(16) . .
C6 O2 C4 116.15(17) . .
C6 O3 C2 111.97(16) . .
C11 N1 C15 117.6(2) . .
O1 C1 P1 108.48(15) . .
O1 C1 C5 109.77(17) . .
O1 C1 C7 106.26(17) . .
C5 C1 P1 107.01(15) . .
C7 C1 P1 113.55(16) . .
C7 C1 C5 111.72(19) . .
O1 C2 C3 111.10(18) . .
O1 C2 C8 105.71(18) . .
O3 C2 O1 110.30(18) . .
O3 C2 C3 107.96(18) . .
O3 C2 C8 107.81(18) . .
C8 C2 C3 113.9(2) . .
C2 C3 H3A 109.3 . .
C2 C3 H3B 109.3 . .
C2 C3 C4 111.42(18) . .
H3A C3 H3B 108.0 . .
C4 C3 H3A 109.3 . .
C4 C3 H3B 109.3 . .
O2 C4 P1 105.69(14) . .
O2 C4 C3 108.79(18) . .
O2 C4 C9 106.28(18) . .
C3 C4 P1 109.63(15) . .
C9 C4 P1 113.12(16) . .
C9 C4 C3 112.94(19) . .
C1 C5 H5A 109.6 . .
C1 C5 H5B 109.6 . .
H5A C5 H5B 108.1 . .
C6 C5 C1 110.46(18) . .
C6 C5 H5A 109.6 . .
C6 C5 H5B 109.6 . .
O2 C6 C5 110.60(18) . .
O2 C6 C10 105.71(18) . .
O3 C6 O2 111.19(18) . .
O3 C6 C5 108.02(18) . .
O3 C6 C10 107.30(18) . .
C10 C6 C5 114.0(2) . .
C1 C7 H7A 109.5 . .
C1 C7 H7B 109.5 . .
C1 C7 H7C 109.5 . .
H7A C7 H7B 109.5 . .
H7A C7 H7C 109.5 . .
H7B C7 H7C 109.5 . .
C2 C8 H8A 109.5 . .
C2 C8 H8B 109.5 . .
C2 C8 H8C 109.5 . .
H8A C8 H8B 109.5 . .
H8A C8 H8C 109.5 . .
H8B C8 H8C 109.5 . .
C4 C9 H9A 109.5 . .
C4 C9 H9B 109.5 . .
C4 C9 H9C 109.5 . .
H9A C9 H9B 109.5 . .
H9A C9 H9C 109.5 . .
H9B C9 H9C 109.5 . .
C6 C10 H10A 109.5 . .
C6 C10 H10B 109.5 . .
C6 C10 H10C 109.5 . .
H10A C10 H10B 109.5 . .
H10A C10 H10C 109.5 . .
H10B C10 H10C 109.5 . .
N1 C11 P1 120.19(17) . .
N1 C11 C12 122.8(2) . .
C12 C11 P1 116.78(17) . .
C11 C12 H12 120.7 . .
C13 C12 C11 118.5(2) . .
C13 C12 H12 120.7 . .
C12 C13 C14 119.6(2) . .
C12 C13 C16 118.9(2) . .
C14 C13 C16 121.5(2) . .
C13 C14 H14 121.3 . .
C13 C14 C15 117.5(2) . .
C15 C14 H14 121.3 . .
N1 C15 C14 124.0(2) . .
N1 C15 H15 118.0 . .
C14 C15 H15 118.0 . .
F1 C16 F2 106.0(2) . .
F1 C16 C13 112.3(2) . .
F2 C16 C13 111.3(2) . .
F3 C16 F1 108.0(2) . .
F3 C16 F2 106.4(2) . .
F3 C16 C13 112.4(2) . .

loop_
_geom_bond_atom_site_label_1
_geom_bond_atom_site_label_2
_geom_bond_distance
_geom_bond_site_symmetry_2
Pt1 Cl1 2.3056(5) 2_566
Pt1 Cl1 2.3056(5) .
Pt1 P1 2.3227(5) .
Pt1 P1 2.3227(5) 2_566
P1 C1 1.877(2) .
P1 C4 1.886(2) .
P1 C11 1.842(2) .
F1 C16 1.328(3) .
F2 C16 1.333(4) .
F3 C16 1.327(3) .
O1 C1 1.442(3) .
O1 C2 1.445(3) .
O2 C4 1.451(3) .
O2 C6 1.439(3) .
O3 C2 1.426(3) .
O3 C6 1.425(3) .
N1 C11 1.333(3) .
N1 C15 1.337(3) .
C1 C5 1.521(3) .
C1 C7 1.516(3) .
C2 C3 1.511(3) .
C2 C8 1.506(3) .
C3 H3A 0.9900 .
C3 H3B 0.9900 .
C3 C4 1.513(3) .
C4 C9 1.506(3) .
C5 H5A 0.9900 .
C5 H5B 0.9900 .
C5 C6 1.517(3) .
C6 C10 1.512(3) .
C7 H7A 0.9800 .
C7 H7B 0.9800 .
C7 H7C 0.9800 .
C8 H8A 0.9800 .
C8 H8B 0.9800 .
C8 H8C 0.9800 .
C9 H9A 0.9800 .
C9 H9B 0.9800 .
C9 H9C 0.9800 .
C10 H10A 0.9800 .
C10 H10B 0.9800 .
C10 H10C 0.9800 .
C11 C12 1.394(3) .
C12 H12 0.9500 .
C12 C13 1.383(3) .
C13 C14 1.383(3) .
C13 C16 1.499(3) .
C14 H14 0.9500 .
C14 C15 1.390(3) .
C15 H15 0.9500 .

loop_
_geom_torsion_atom_site_label_1
_geom_torsion_atom_site_label_2
_geom_torsion_atom_site_label_3
_geom_torsion_atom_site_label_4
_geom_torsion
Pt1 P1 C1 O1 -174.32(10)
Pt1 P1 C1 C5 67.31(16)
Pt1 P1 C1 C7 -56.44(18)
Pt1 P1 C4 O2 -70.98(15)
Pt1 P1 C4 C3 171.93(12)
Pt1 P1 C4 C9 44.90(18)
Pt1 P1 C11 N1 -125.64(17)
Pt1 P1 C11 C12 49.06(19)
P1 C1 C5 C6 67.3(2)
P1 C11 C12 C13 -174.94(18)
O1 C1 C5 C6 -50.3(2)
O1 C2 C3 C4 -62.8(2)
O3 C2 C3 C4 58.2(2)
N1 C11 C12 C13 -0.4(4)
C1 P1 C4 O2 59.94(15)
C1 P1 C4 C3 -57.15(17)
C1 P1 C4 C9 175.82(17)
C1 P1 C11 N1 104.23(19)
C1 P1 C11 C12 -81.08(19)
C1 O1 C2 O3 -53.0(2)
C1 O1 C2 C3 66.6(2)
C1 O1 C2 C8 -169.31(19)
C1 C5 C6 O2 -64.3(2)
C1 C5 C6 O3 57.6(2)
C1 C5 C6 C10 176.78(19)
C2 O1 C1 P1 -67.8(2)
C2 O1 C1 C5 48.8(2)
C2 O1 C1 C7 169.77(18)
C2 O3 C6 O2 58.5(2)
C2 O3 C6 C5 -63.0(2)
C2 O3 C6 C10 173.66(19)
C2 C3 C4 P1 64.2(2)
C2 C3 C4 O2 -50.9(2)
C2 C3 C4 C9 -168.69(19)
C4 P1 C1 O1 56.83(15)
C4 P1 C1 C5 -61.53(15)
C4 P1 C1 C7 174.72(16)
C4 P1 C11 N1 3.8(2)
C4 P1 C11 C12 178.50(17)
C4 O2 C6 O3 -52.4(2)
C4 O2 C6 C5 67.7(2)
C4 O2 C6 C10 -168.48(18)
C6 O2 C4 P1 -69.13(19)
C6 O2 C4 C3 48.5(2)
C6 O2 C4 C9 170.41(18)
C6 O3 C2 O1 59.9(2)
C6 O3 C2 C3 -61.6(2)
C6 O3 C2 C8 174.86(19)
C7 C1 C5 C6 -167.86(19)
C8 C2 C3 C4 177.94(18)
C11 P1 C1 O1 -54.92(16)
C11 P1 C1 C5 -173.29(14)
C11 P1 C1 C7 62.96(18)
C11 P1 C4 O2 167.64(13)
C11 P1 C4 C3 50.55(18)
C11 P1 C4 C9 -76.47(18)
C11 N1 C15 C14 0.3(4)
C11 C12 C13 C14 0.4(4)
C11 C12 C13 C16 178.6(2)
C12 C13 C14 C15 -0.1(4)
C12 C13 C16 F1 74.2(3)
C12 C13 C16 F2 -44.4(3)
C12 C13 C16 F3 -163.7(2)
C13 C14 C15 N1 -0.3(4)
C14 C13 C16 F1 -107.7(3)
C14 C13 C16 F2 133.7(3)
C14 C13 C16 F3 14.4(4)
C15 N1 C11 P1 174.37(18)
C15 N1 C11 C12 0.0(3)
C16 C13 C14 C15 -178.2(2)
